data_4002873
loop_
_publ_author_name
'Wong, Man Kwong'
'Liu, Fangzhou'
'Kam, Chun Sing'
'Leung, Tik Lun'
'Tam, Ho Won'
'Djuri\<si\'c, Aleksandra B.'
'Popovi\'c, Jasminka'
'Li, Hangkong'
'Shih, Kaimin'
'Low, Kam-Hung'
'Chan, Wai Kin'
'Chen, Wei'
'He, Zhubing'
'Ng, Annie'
'Surya, Charles'

_publ_section_title
;
 Synthesis of Lead-Free Perovskite Films by Combinatorial Evaporation:
 Fast Processes for Screening Different Precursor Combinations
;
_journal_issue 23
_journal_name_full 'Chemistry of Materials'
_journal_page_first 9946
_journal_paper_doi 10.1021/acs.chemmater.7b03293
_journal_volume 29
_journal_year 2017
_chemical_formula_moiety 'Br4 Pd, 2(C H6 N)'
_chemical_formula_sum 'C2 H12 Br4 N2 Pd'
_chemical_formula_weight 490.18
_space_group_crystal_system monoclinic
_space_group_IT_number 12
_space_group_name_Hall '-C 2y'
_space_group_name_H-M_alt 'C 1 2/m 1'
_symmetry_space_group_name_Hall '-C 2y'
_symmetry_space_group_name_H-M 'C 1 2/m 1'
_atom_sites_solution_hydrogens geom
_audit_creation_method SHELXL-2014/7
_cell_angle_alpha 90
_cell_angle_beta 102.604(2)
_cell_angle_gamma 90
_cell_formula_units_Z 4
_cell_length_a 9.9491(4)
_cell_length_b 10.5856(4)
_cell_length_c 10.6882(4)
_cell_measurement_reflns_used 274
_cell_measurement_temperature 150(2)
_cell_measurement_theta_max 22.5
_cell_measurement_theta_min 2.8
_cell_volume 1098.52(7)
_computing_cell_refinement 'SAINT v8.34A (Bruker-AXS, 2013)'
_computing_data_collection 'APEX3 v2015.5-2 (Bruker-AXS, 2015)'
_computing_data_reduction 'SAINT v8.34A (Bruker-AXS, 2013)'
_computing_molecular_graphics 'Bruker SHELXTL'
_computing_publication_material 'Bruker SHELXTL'
_computing_structure_refinement 'SHELXL-2014/7 (Sheldrick, 2014)'
_computing_structure_solution 'SHELXT-2014/5 (Sheldrick, 2015)'
_diffrn_ambient_temperature 150(2)
_diffrn_detector_area_resol_mean 10.24
_diffrn_measured_fraction_theta_full 0.999
_diffrn_measured_fraction_theta_max 0.998
_diffrn_measurement_device_type 'Bruker D8 VENTURE FIXED-CHI PHOTON 100 CMOS'
_diffrn_measurement_method '\f and \w scans'
_diffrn_radiation_type MoK\a
_diffrn_radiation_wavelength 0.71073
_diffrn_reflns_av_R_equivalents 0.0669
_diffrn_reflns_av_unetI/netI 0.0626
_diffrn_reflns_Laue_measured_fraction_full 0.999
_diffrn_reflns_Laue_measured_fraction_max 0.998
_diffrn_reflns_limit_h_max 15
_diffrn_reflns_limit_h_min -16
_diffrn_reflns_limit_k_max 14
_diffrn_reflns_limit_k_min -17
_diffrn_reflns_limit_l_max 17
_diffrn_reflns_limit_l_min -17
_diffrn_reflns_number 12018
_diffrn_reflns_point_group_measured_fraction_full 0.999
_diffrn_reflns_point_group_measured_fraction_max 0.998
_diffrn_reflns_theta_full 25.242
_diffrn_reflns_theta_max 36.416
_diffrn_reflns_theta_min 2.847
_diffrn_source 'I\mS HB micro-focus sealed tube'
_exptl_absorpt_coefficient_mu 16.178
_exptl_absorpt_correction_T_max 0.0401
_exptl_absorpt_correction_T_min 0.0049
_exptl_absorpt_correction_type multi-scan
_exptl_absorpt_process_details 'SADABS 2014/5 (Sheldrick, 2014)'
_exptl_crystal_colour orange
_exptl_crystal_density_diffrn 2.964
_exptl_crystal_description block
_exptl_crystal_F_000 896
_exptl_crystal_size_max 0.256
_exptl_crystal_size_mid 0.120
_exptl_crystal_size_min 0.116
_refine_diff_density_max 1.405
_refine_diff_density_min -1.147
_refine_diff_density_rms 0.243
_refine_ls_extinction_coef 0.0057(3)
_refine_ls_extinction_expression Fc^*^=kFc[1+0.001xFc^2^\l^3^/sin(2\q)]^-1/4^
_refine_ls_extinction_method 'SHELXL-2014/7 (Sheldrick 2014'
_refine_ls_goodness_of_fit_ref 1.027
_refine_ls_hydrogen_treatment constr
_refine_ls_matrix_type full
_refine_ls_number_parameters 53
_refine_ls_number_reflns 2784
_refine_ls_number_restraints 0
_refine_ls_restrained_S_all 1.027
_refine_ls_R_factor_all 0.0673
_refine_ls_R_factor_gt 0.0401
_refine_ls_shift/su_max 0.000
_refine_ls_shift/su_mean 0.000
_refine_ls_structure_factor_coef Fsqd
_refine_ls_weighting_details 'w=1/[\s^2^(Fo^2^)+(0.0348P)^2^] where P=(Fo^2^+2Fc^2^)/3'
_refine_ls_weighting_scheme calc
_refine_ls_wR_factor_gt 0.0836
_refine_ls_wR_factor_ref 0.0928
_reflns_Friedel_coverage 0.000
_reflns_number_gt 2032
_reflns_number_total 2784
_reflns_threshold_expression 'I > 2\s(I)'
_cod_data_source_file cm7b03293_si_003.cif
_cod_data_source_block mo_CHEM0422
_cod_depositor_comments 'Adding full bibliography for 4002873--4002875.cif.'
_cod_database_code 4002873
_shelx_shelxl_version_number 2014/7
_shelx_space_group_comment
;
The symmetry employed for this shelxl refinement is uniquely defined
by the following loop, which should always be used as a source of
symmetry information in preference to the above space-group names.
They are only intended as comments.
;
_shelx_estimated_absorpt_t_min 0.104
_shelx_estimated_absorpt_t_max 0.256

loop_
_space_group_symop_operation_xyz
'x, y, z'
'-x, y, -z'
'x+1/2, y+1/2, z'
'-x+1/2, y+1/2, -z'
'-x, -y, -z'
'x, -y, z'
'-x+1/2, -y+1/2, -z'
'x+1/2, -y+1/2, z'

loop_
_atom_site_label
_atom_site_type_symbol
_atom_site_fract_x
_atom_site_fract_y
_atom_site_fract_z
_atom_site_U_iso_or_equiv
_atom_site_adp_type
_atom_site_occupancy
_atom_site_site_symmetry_order
_atom_site_calc_flag
_atom_site_refinement_flags_posn
_atom_site_refinement_flags_adp
_atom_site_refinement_flags_occupancy
Pd1 Pd 0.5000 1.0000 0.5000 0.02006(12) Uani 1 4 d S T P
Pd2 Pd 0.5000 0.5000 0.0000 0.02193(12) Uani 1 4 d S T P
Br1 Br 0.74017(5) 1.0000 0.48541(5) 0.02476(12) Uani 1 2 d S T P
Br2 Br 0.5000 1.22961(5) 0.5000 0.02519(13) Uani 1 2 d S T P
Br3 Br 0.55186(5) 0.5000 -0.21281(5) 0.02837(13) Uani 1 2 d S T P
Br4 Br 0.74801(5) 0.5000 0.09245(6) 0.02783(13) Uani 1 2 d S T P
N1 N 0.6946(4) 0.7425(4) 0.2798(4) 0.0334(8) Uani 1 1 d . . .
H1A H 0.7723 0.7870 0.3134 0.050 Uiso 1 1 calc R U .
H1B H 0.7178 0.6692 0.2452 0.050 Uiso 1 1 calc R U .
H1C H 0.6491 0.7244 0.3428 0.050 Uiso 1 1 calc R U .
C1 C 0.6044(5) 0.8185(5) 0.1786(5) 0.0401(10) Uani 1 1 d . . .
H3 H 0.5763 0.8958 0.2165 0.060 Uiso 1 1 calc R U .
H1 H 0.5225 0.7692 0.1400 0.060 Uiso 1 1 calc R U .
H2 H 0.6547 0.8408 0.1125 0.060 Uiso 1 1 calc R U .

loop_
_atom_site_aniso_label
_atom_site_aniso_U_11
_atom_site_aniso_U_22
_atom_site_aniso_U_33
_atom_site_aniso_U_23
_atom_site_aniso_U_13
_atom_site_aniso_U_12
Pd1 0.0200(2) 0.0195(2) 0.0205(2) 0.000 0.00411(18) 0.000
Pd2 0.0233(2) 0.0221(3) 0.0204(2) 0.000 0.00470(19) 0.000
Br1 0.0209(2) 0.0244(3) 0.0292(3) 0.000 0.00587(19) 0.000
Br2 0.0244(2) 0.0205(2) 0.0305(3) 0.000 0.00574(19) 0.000
Br3 0.0286(2) 0.0352(3) 0.0218(2) 0.000 0.0065(2) 0.000
Br4 0.0239(2) 0.0338(3) 0.0253(3) 0.000 0.00430(19) 0.000
N1 0.0322(17) 0.037(2) 0.0286(18) -0.0073(15) 0.0020(14) 0.0039(13)
C1 0.052(3) 0.031(2) 0.031(2) 0.0042(18) -0.003(2) -0.0057(18)

loop_
_atom_type_symbol
_atom_type_description
_atom_type_scat_dispersion_real
_atom_type_scat_dispersion_imag
_atom_type_scat_source
C C 0.0033 0.0016 'International Tables Vol C Tables 4.2.6.8 and 6.1.1.4'
H H 0.0000 0.0000 'International Tables Vol C Tables 4.2.6.8 and 6.1.1.4'
N N 0.0061 0.0033 'International Tables Vol C Tables 4.2.6.8 and 6.1.1.4'
Br Br -0.2901 2.4595 'International Tables Vol C Tables 4.2.6.8 and 6.1.1.4'
Pd Pd -0.9988 1.0072 'International Tables Vol C Tables 4.2.6.8 and 6.1.1.4'

loop_
_geom_angle_atom_site_label_1
_geom_angle_atom_site_label_2
_geom_angle_atom_site_label_3
_geom_angle
_geom_angle_site_symmetry_1
_geom_angle_site_symmetry_3
Br1 Pd1 Br1 180.0 5_676 .
Br1 Pd1 Br2 90.0 5_676 5_676
Br1 Pd1 Br2 90.0 . 5_676
Br1 Pd1 Br2 90.0 5_676 .
Br1 Pd1 Br2 90.0 . .
Br2 Pd1 Br2 180.0 5_676 .
Br3 Pd2 Br3 180.0 5_665 .
Br3 Pd2 Br4 91.332(19) 5_665 .
Br3 Pd2 Br4 88.668(19) . .
Br3 Pd2 Br4 88.668(19) 5_665 5_665
Br3 Pd2 Br4 91.332(19) . 5_665
Br4 Pd2 Br4 180.0 . 5_665
C1 N1 H1A 109.5 . .
C1 N1 H1B 109.5 . .
H1A N1 H1B 109.5 . .
C1 N1 H1C 109.5 . .
H1A N1 H1C 109.5 . .
H1B N1 H1C 109.5 . .
N1 C1 H3 109.5 . .
N1 C1 H1 109.5 . .
H3 C1 H1 109.5 . .
N1 C1 H2 109.5 . .
H3 C1 H2 109.5 . .
H1 C1 H2 109.5 . .

loop_
_geom_bond_atom_site_label_1
_geom_bond_atom_site_label_2
_geom_bond_distance
_geom_bond_site_symmetry_2
Pd1 Br1 2.4282(5) 5_676
Pd1 Br1 2.4283(5) .
Pd1 Br2 2.4305(5) 5_676
Pd1 Br2 2.4306(5) .
Pd2 Br3 2.4396(6) 5_665
Pd2 Br3 2.4396(6) .
Pd2 Br4 2.4497(5) .
Pd2 Br4 2.4497(5) 5_665
N1 C1 1.483(6) .
N1 H1A 0.9100 .
N1 H1B 0.9100 .
N1 H1C 0.9100 .
C1 H3 0.9800 .
C1 H1 0.9800 .
C1 H2 0.9800 .
